data_4305371
loop_
_publ_author_name
'Tsai-Te Lu'
'Chih-Chin Tsou'
'Hsiao-Wen Huang'
'I-Jui Hsu'
'Jin-Ming Chen'
'Ting-Shen Kuo'
'Yu Wang'
'Wen-Feng Liaw'

_publ_section_title
;
Anionic Roussin's Red Esters (RREs) syn-/anti-[Fe(\m-SEt)(NO)2]2-: the
Critical Role of Thiolate Ligands in Regulating the Transformation of RREs
into Dinitrosyl Iron Complexes and the Anionic RREs
;
_journal_name_full 'Inorganic Chemistry'
_journal_page_first 6040
_journal_page_last 6050
_journal_paper_doi 10.1021/ic800360m
_journal_volume 47
_journal_year 2008
_chemical_formula_moiety 'C4 H10 Fe2 N4 O4 S2'
_chemical_formula_sum 'C4 H10 Fe2 N4 O4 S2'
_chemical_formula_weight 353.98
_chemical_name_systematic
; 
 ? 
;
_space_group_IT_number 14
_symmetry_cell_setting monoclinic
_symmetry_space_group_name_Hall '-P 2ybc'
_symmetry_space_group_name_H-M 'P 1 21/c 1'
_atom_sites_solution_hydrogens geom
_atom_sites_solution_primary direct
_atom_sites_solution_secondary difmap
_audit_creation_method SHELXL-97
_cell_angle_alpha 90.00
_cell_angle_beta 112.764(2)
_cell_angle_gamma 90.00
_cell_formula_units_Z 2
_cell_length_a 6.9021(11)
_cell_length_b 12.4943(19)
_cell_length_c 7.7037(12)
_cell_measurement_reflns_used 3484
_cell_measurement_temperature 100(2)
_cell_measurement_theta_max 25
_cell_measurement_theta_min 2.5
_cell_volume 612.60(17)
_computing_cell_refinement 'Bruker Smart'
_computing_data_collection 'Bruker Smart'
_computing_data_reduction 'Bruker Saint'
_computing_molecular_graphics 'Bruker Shelxtl'
_computing_publication_material 'Bruker Shelxtl'
_computing_structure_refinement 'SHELXL-97 (Sheldrick, 1997)'
_computing_structure_solution 'SHELXS-97 (Sheldrick, 1990)'
_diffrn_ambient_temperature 273(2)
_diffrn_measured_fraction_theta_full 0.994
_diffrn_measured_fraction_theta_max 0.994
_diffrn_measurement_device_type 'CCD area detector'
_diffrn_measurement_method 'phi and omega scans'
_diffrn_radiation_monochromator graphite
_diffrn_radiation_source 'fine-focus sealed tube'
_diffrn_radiation_type MoK\a
_diffrn_radiation_wavelength 0.71073
_diffrn_reflns_av_R_equivalents 0.0310
_diffrn_reflns_av_sigmaI/netI 0.0221
_diffrn_reflns_limit_h_max 9
_diffrn_reflns_limit_h_min -9
_diffrn_reflns_limit_k_max 16
_diffrn_reflns_limit_k_min -15
_diffrn_reflns_limit_l_max 10
_diffrn_reflns_limit_l_min -8
_diffrn_reflns_number 4422
_diffrn_reflns_theta_full 28.30
_diffrn_reflns_theta_max 28.30
_diffrn_reflns_theta_min 3.20
_exptl_absorpt_coefficient_mu 2.711
_exptl_absorpt_correction_T_max 0.95137
_exptl_absorpt_correction_T_min 0.59189
_exptl_absorpt_correction_type empirical
_exptl_crystal_colour red-brown
_exptl_crystal_density_diffrn 1.919
_exptl_crystal_density_meas ?
_exptl_crystal_density_method .
_exptl_crystal_description prism
_exptl_crystal_F_000 356
_exptl_crystal_size_max 0.30
_exptl_crystal_size_mid 0.20
_exptl_crystal_size_min 0.10
_refine_diff_density_max 0.416
_refine_diff_density_min -0.371
_refine_diff_density_rms 0.063
_refine_ls_extinction_method none
_refine_ls_goodness_of_fit_ref 1.088
_refine_ls_hydrogen_treatment constr
_refine_ls_matrix_type full
_refine_ls_number_parameters 74
_refine_ls_number_reflns 1514
_refine_ls_number_restraints 0
_refine_ls_restrained_S_all 1.088
_refine_ls_R_factor_all 0.0193
_refine_ls_R_factor_gt 0.0183
_refine_ls_shift/su_max 0.001
_refine_ls_shift/su_mean 0.000
_refine_ls_structure_factor_coef Fsqd
_refine_ls_weighting_details 'calc w=1/[\s^2^(Fo^2^)+(0.0203P)^2^+0.1596P] where P=(Fo^2^+2Fc^2^)/3'
_refine_ls_weighting_scheme calc
_refine_ls_wR_factor_gt 0.0441
_refine_ls_wR_factor_ref 0.0446
_reflns_number_gt 1441
_reflns_number_total 1514
_reflns_threshold_expression >2sigma(I)
_cod_data_source_file ic800360m-file003_1.cif
_cod_data_source_block 07my47lm
_cod_depositor_comments
;
The following automatic conversions were performed:
'_symmetry_cell_setting' value 'Monoclinic' changed to 'monoclinic'
according to '/home/saulius/struct/CIF-dictionaries/cif_core.dic'
dictionary named 'cif_core.dic' version 2.4.1 from
2010-06-29.

'_exptl_absorpt_correction_type' value 'Empirical' changed to
'empirical' according to
'/home/saulius/struct/CIF-dictionaries/cif_core.dic' dictionary named
'cif_core.dic' version 2.4.1 from 2010-06-29.

Automatic conversion script
Id: cif_fix_enum 1527 2010-12-29 10:47:43Z saulius 
;
_cod_database_code 4305371

loop_
_symmetry_equiv_pos_as_xyz
'x, y, z'
'-x, y+1/2, -z+1/2'
'-x, -y, -z'
'x, -y-1/2, z-1/2'

loop_
_atom_site_label
_atom_site_type_symbol
_atom_site_fract_x
_atom_site_fract_y
_atom_site_fract_z
_atom_site_U_iso_or_equiv
_atom_site_adp_type
_atom_site_occupancy
_atom_site_symmetry_multiplicity
_atom_site_calc_flag
_atom_site_refinement_flags
_atom_site_disorder_assembly
_atom_site_disorder_group
Fe1 Fe 0.44621(3) 0.032065(13) 0.14326(2) 0.01386(7) Uani 1 1 d . . .
C1 C 0.89793(19) 0.12548(10) 0.16123(17) 0.0184(2) Uani 1 1 d . . .
H1A H 0.9960 0.1191 0.0994 0.022 Uiso 1 1 calc R . .
H1B H 0.7914 0.1773 0.0921 0.022 Uiso 1 1 calc R . .
C2 C 1.0136(2) 0.16424(12) 0.36171(19) 0.0254(3) Uani 1 1 d . . .
H2A H 0.9166 0.1705 0.4229 0.038 Uiso 1 1 calc R . .
H2B H 1.0756 0.2328 0.3601 0.038 Uiso 1 1 calc R . .
H2C H 1.1218 0.1140 0.4289 0.038 Uiso 1 1 calc R . .
N1 N 0.43901(16) 0.16133(8) 0.19834(15) 0.0177(2) Uani 1 1 d . . .
N2 N 0.37593(17) -0.05602(9) 0.27194(14) 0.0175(2) Uani 1 1 d . . .
O1 O 0.42394(17) 0.24353(8) 0.26541(15) 0.0273(2) Uani 1 1 d . . .
O2 O 0.31657(17) -0.10502(8) 0.37104(14) 0.0289(2) Uani 1 1 d . . .
S1 S 0.77302(5) -0.00521(2) 0.15874(4) 0.01583(8) Uani 1 1 d . . .

loop_
_atom_site_aniso_label
_atom_site_aniso_U_11
_atom_site_aniso_U_22
_atom_site_aniso_U_33
_atom_site_aniso_U_23
_atom_site_aniso_U_13
_atom_site_aniso_U_12
Fe1 0.01490(10) 0.01346(10) 0.01437(10) 0.00008(6) 0.00692(7) 0.00042(6)
C1 0.0164(5) 0.0198(6) 0.0207(6) -0.0008(5) 0.0089(5) -0.0031(5)
C2 0.0259(7) 0.0279(7) 0.0231(7) -0.0065(5) 0.0102(5) -0.0069(5)
N1 0.0173(5) 0.0173(5) 0.0200(5) -0.0002(4) 0.0087(4) -0.0012(4)
N2 0.0192(5) 0.0181(5) 0.0161(5) -0.0001(4) 0.0078(4) 0.0000(4)
O1 0.0317(6) 0.0163(4) 0.0364(5) -0.0058(4) 0.0161(4) -0.0013(4)
O2 0.0367(6) 0.0292(5) 0.0271(5) 0.0055(4) 0.0193(5) -0.0039(4)
S1 0.01477(15) 0.01652(15) 0.01575(15) 0.00093(10) 0.00541(11) 0.00145(10)

loop_
_atom_type_symbol
_atom_type_description
_atom_type_scat_dispersion_real
_atom_type_scat_dispersion_imag
_atom_type_scat_source
C C 0.0033 0.0016 'International Tables Vol C Tables 4.2.6.8 and 6.1.1.4'
H H 0.0000 0.0000 'International Tables Vol C Tables 4.2.6.8 and 6.1.1.4'
N N 0.0061 0.0033 'International Tables Vol C Tables 4.2.6.8 and 6.1.1.4'
O O 0.0106 0.0060 'International Tables Vol C Tables 4.2.6.8 and 6.1.1.4'
S S 0.1246 0.1234 'International Tables Vol C Tables 4.2.6.8 and 6.1.1.4'
Fe Fe 0.3463 0.8444 'International Tables Vol C Tables 4.2.6.8 and 6.1.1.4'

loop_
_geom_angle_atom_site_label_1
_geom_angle_atom_site_label_2
_geom_angle_atom_site_label_3
_geom_angle
_geom_angle_site_symmetry_1
_geom_angle_site_symmetry_3
_geom_angle_publ_flag
N2 Fe1 N1 116.10(5) . . ?
N2 Fe1 S1 106.29(4) . 3_655 ?
N1 Fe1 S1 109.31(4) . 3_655 ?
N2 Fe1 S1 110.19(4) . . ?
N1 Fe1 S1 108.18(4) . . ?
S1 Fe1 S1 106.329(14) 3_655 . ?
N2 Fe1 Fe1 121.46(4) . 3_655 ?
N1 Fe1 Fe1 122.41(4) . 3_655 ?
S1 Fe1 Fe1 53.242(14) 3_655 3_655 ?
S1 Fe1 Fe1 53.088(10) . 3_655 ?
C2 C1 S1 110.68(9) . . ?
C2 C1 H1A 109.5 . . ?
S1 C1 H1A 109.5 . . ?
C2 C1 H1B 109.5 . . ?
S1 C1 H1B 109.5 . . ?
H1A C1 H1B 108.1 . . ?
C1 C2 H2A 109.5 . . ?
C1 C2 H2B 109.5 . . ?
H2A C2 H2B 109.5 . . ?
C1 C2 H2C 109.5 . . ?
H2A C2 H2C 109.5 . . ?
H2B C2 H2C 109.5 . . ?
O1 N1 Fe1 166.54(10) . . ?
O2 N2 Fe1 170.38(10) . . ?
C1 S1 Fe1 105.48(4) . 3_655 ?
C1 S1 Fe1 105.73(4) . . ?
Fe1 S1 Fe1 73.671(14) 3_655 . ?

loop_
_geom_bond_atom_site_label_1
_geom_bond_atom_site_label_2
_geom_bond_distance
_geom_bond_site_symmetry_2
_geom_bond_publ_flag
Fe1 N2 1.6738(11) . ?
Fe1 N1 1.6756(11) . ?
Fe1 S1 2.2562(4) 3_655 ?
Fe1 S1 2.2608(5) . ?
Fe1 Fe1 2.7080(5) 3_655 ?
C1 C2 1.5176(17) . ?
C1 S1 1.8432(13) . ?
C1 H1A 0.9700 . ?
C1 H1B 0.9700 . ?
C2 H2A 0.9600 . ?
C2 H2B 0.9600 . ?
C2 H2C 0.9600 . ?
N1 O1 1.1722(14) . ?
N2 O2 1.1694(14) . ?
S1 Fe1 2.2562(4) 3_655 ?
